data_2022378
loop_
_publ_author_name
'Saravanan, Raju'
'Singh, Harkesh B.'
'Butcher, Ray J.'

_publ_section_title
;
 Bis(2-nitrophenyl) selenide, bis(2-aminophenyl) selenide and
 bis(2-aminophenyl) telluride: structural and theoretical analysis
;
_journal_coeditor_code ZO3004
_journal_issue 6
_journal_name_full 'Acta Crystallographica Section C'
_journal_page_first
;
;
_journal_paper_doi 10.1107/S2053229621005015
_journal_volume 77
_journal_year 2021
_chemical_formula_iupac 'C12 H8 N2 O4 Se'
_chemical_formula_moiety 'C12 H8 N2 O4 Se'
_chemical_formula_sum 'C12 H8 N2 O4 Se'
_chemical_formula_weight 323.16
_chemical_name_systematic
;
Bis(2-nitrophenyl) selenide
;
_space_group_crystal_system triclinic
_space_group_IT_number 2
_space_group_name_Hall '-P 1'
_space_group_name_H-M_alt 'P -1'
_atom_sites_solution_hydrogens difmap
_atom_sites_solution_primary direct
_atom_sites_solution_secondary difmap
_audit_creation_method SHELXL-2018/3
_cell_angle_alpha 76.603(5)
_cell_angle_beta 88.358(5)
_cell_angle_gamma 61.263(8)
_cell_formula_units_Z 2
_cell_length_a 7.6530(7)
_cell_length_b 7.8066(5)
_cell_length_c 11.5939(5)
_cell_measurement_reflns_used 5131
_cell_measurement_temperature 100(2)
_cell_measurement_theta_max 31.0780
_cell_measurement_theta_min 3.0470
_cell_volume 588.04(9)
_computing_cell_refinement
;
CrysAlis PRO (Rigaku OD, 2015\\)
;
_computing_data_collection
;
CrysAlis PRO (Rigaku OD, 2015\\)
;
_computing_data_reduction
;
CrysAlis PRO (Rigaku OD, 2015\\)
;
_computing_molecular_graphics
;
SHELXTL (Sheldrick, 2008\\)
;
_computing_publication_material
;
SHELXTL (Sheldrick, 2008\\)
;
_computing_structure_refinement
;
SHELXL2018 (Sheldrick, 2015b\\)
;
_computing_structure_solution
;
SHELXT2018 (Sheldrick, 2015a\\)
;
_diffrn_ambient_temperature 100(2)
_diffrn_detector_area_resol_mean 7.111
_diffrn_measured_fraction_theta_full 0.984
_diffrn_measured_fraction_theta_max 0.986
_diffrn_measurement_device_type 'Rigaku Saturn 724 Dual Source CCD'
_diffrn_measurement_method '\w scans'
_diffrn_radiation_type MoK\a
_diffrn_radiation_wavelength 0.71073
_diffrn_reflns_av_R_equivalents 0.0408
_diffrn_reflns_av_unetI/netI 0.0383
_diffrn_reflns_limit_h_max 10
_diffrn_reflns_limit_h_min -10
_diffrn_reflns_limit_k_max 10
_diffrn_reflns_limit_k_min -10
_diffrn_reflns_limit_l_max 15
_diffrn_reflns_limit_l_min -14
_diffrn_reflns_number 5993
_diffrn_reflns_theta_full 25.242
_diffrn_reflns_theta_max 28.276
_diffrn_reflns_theta_min 3.050
_diffrn_source 'fine-focus sealed X-ray tube'
_exptl_absorpt_coefficient_mu 3.205
_exptl_absorpt_correction_T_max 1.00000
_exptl_absorpt_correction_T_min 0.59532
_exptl_absorpt_correction_type multi-scan
_exptl_absorpt_process_details
;
(CrysAlis PRO; Rigaku OD, 2015\\)
;
_exptl_crystal_colour 'clear intense yellow'
_exptl_crystal_density_diffrn 1.825
_exptl_crystal_density_method 'not measured'
_exptl_crystal_description block
_exptl_crystal_F_000 320
_exptl_crystal_size_max 0.240
_exptl_crystal_size_mid 0.200
_exptl_crystal_size_min 0.130
_refine_diff_density_max 1.176
_refine_diff_density_min -0.520
_refine_ls_extinction_method none
_refine_ls_goodness_of_fit_ref 1.025
_refine_ls_hydrogen_treatment refall
_refine_ls_matrix_type full
_refine_ls_number_parameters 204
_refine_ls_number_reflns 2886
_refine_ls_number_restraints 0
_refine_ls_restrained_S_all 1.025
_refine_ls_R_factor_all 0.0352
_refine_ls_R_factor_gt 0.0321
_refine_ls_shift/su_max 0.001
_refine_ls_shift/su_mean 0.000
_refine_ls_structure_factor_coef Fsqd
_refine_ls_weighting_details 'w=1/[\s^2^(Fo^2^)+(0.0429P)^2^+0.6023P] where P=(Fo^2^+2Fc^2^)/3'
_refine_ls_weighting_scheme calc
_refine_ls_wR_factor_gt 0.0782
_refine_ls_wR_factor_ref 0.0797
_reflns_number_gt 2743
_reflns_number_total 2886
_reflns_threshold_expression 'I > 2\s(I)'
_cod_data_source_file zo3004sup1.cif
_cod_data_source_block 2
_cod_original_cell_volume 588.04(8)
_cod_database_code 2022378
_shelx_space_group_comment
;
The symmetry employed for this shelxl refinement is uniquely defined
by the following loop, which should always be used as a source of
symmetry information in preference to the above space-group names.
They are only intended as comments.
;

loop_
_space_group_symop_operation_xyz
'x, y, z'
'-x, -y, -z'

loop_
_atom_site_type_symbol
_atom_site_label
_atom_site_fract_x
_atom_site_fract_y
_atom_site_fract_z
_atom_site_U_iso_or_equiv
_atom_site_adp_type
_atom_site_calc_flag
_atom_site_occupancy
_atom_site_disorder_assembly
_atom_site_disorder_group
Se Se1 0.66633(3) 0.56956(3) 0.21267(2) 0.01707(9) Uani d 1 . .
O O1 1.1527(3) 0.0686(3) 0.46381(18) 0.0274(4) Uani d 1 . .
O O2 0.9363(3) 0.1902(3) 0.31035(16) 0.0298(4) Uani d 1 . .
O O3 0.3013(3) 0.6932(3) 0.06118(16) 0.0234(4) Uani d 1 . .
O O4 0.0310(3) 0.8944(3) 0.12896(15) 0.0244(4) Uani d 1 . .
N N1 0.9922(3) 0.1974(3) 0.40594(18) 0.0194(4) Uani d 1 . .
N N2 0.2043(3) 0.8386(3) 0.10331(16) 0.0180(4) Uani d 1 . .
C C1 0.8590(3) 0.3677(3) 0.4545(2) 0.0153(4) Uani d 1 . .
C C2 0.8910(3) 0.3447(4) 0.5757(2) 0.0183(4) Uani d 1 . .
H H2 0.991(5) 0.228(5) 0.619(3) 0.032(8) Uiso d 1 . .
C C3 0.7654(4) 0.5001(4) 0.6261(2) 0.0196(4) Uani d 1 . .
H H3 0.784(4) 0.482(5) 0.702(3) 0.021(7) Uiso d 1 . .
C C4 0.6098(4) 0.6745(4) 0.5548(2) 0.0188(4) Uani d 1 . .
H H4 0.519(5) 0.775(5) 0.585(3) 0.028(8) Uiso d 1 . .
C C5 0.5795(3) 0.6959(3) 0.43393(19) 0.0153(4) Uani d 1 . .
H H5 0.474(5) 0.814(5) 0.384(3) 0.020(7) Uiso d 1 . .
C C6 0.7060(3) 0.5420(3) 0.38004(18) 0.0133(4) Uani d 1 . .
C C7 0.5000(3) 0.8590(3) 0.16682(18) 0.0143(4) Uani d 1 . .
C C8 0.5794(3) 0.9816(4) 0.1792(2) 0.0178(4) Uani d 1 . .
H H8 0.715(5) 0.925(4) 0.211(3) 0.018(7) Uiso d 1 . .
C C9 0.4628(4) 1.1896(4) 0.1500(2) 0.0199(4) Uani d 1 . .
H H9 0.528(5) 1.268(5) 0.154(3) 0.027(8) Uiso d 1 . .
C C10 0.2614(4) 1.2812(4) 0.1079(2) 0.0195(4) Uani d 1 . .
H H10 0.181(5) 1.419(5) 0.089(3) 0.020(7) Uiso d 1 . .
C C11 0.1778(4) 1.1630(4) 0.09536(19) 0.0192(4) Uani d 1 . .
H H11 0.048(5) 1.221(5) 0.065(3) 0.025(8) Uiso d 1 . .
C C12 0.2984(3) 0.9560(3) 0.12272(18) 0.0154(4) Uani d 1 . .

loop_
_atom_site_aniso_label
_atom_site_aniso_U_11
_atom_site_aniso_U_22
_atom_site_aniso_U_33
_atom_site_aniso_U_12
_atom_site_aniso_U_13
_atom_site_aniso_U_23
Se1 0.02034(14) 0.01286(13) 0.01461(12) -0.00518(9) 0.00327(8) -0.00431(8)
O1 0.0151(8) 0.0152(8) 0.0413(10) -0.0017(7) 0.0046(7) -0.0015(7)
O2 0.0398(11) 0.0160(8) 0.0216(8) -0.0039(8) 0.0078(7) -0.0062(7)
O3 0.0292(9) 0.0180(8) 0.0251(8) -0.0125(7) -0.0007(7) -0.0065(7)
O4 0.0210(8) 0.0320(10) 0.0231(8) -0.0169(8) 0.0014(6) -0.0026(7)
N1 0.0171(9) 0.0108(9) 0.0259(10) -0.0045(7) 0.0093(7) -0.0027(7)
N2 0.0226(9) 0.0193(9) 0.0139(8) -0.0134(8) -0.0006(7) 0.0002(7)
C1 0.0122(9) 0.0124(10) 0.0214(10) -0.0055(8) 0.0070(8) -0.0057(8)
C2 0.0160(10) 0.0154(10) 0.0218(10) -0.0082(9) 0.0000(8) -0.0001(9)
C3 0.0230(11) 0.0204(11) 0.0161(10) -0.0113(9) 0.0015(8) -0.0040(9)
C4 0.0207(11) 0.0167(11) 0.0186(10) -0.0083(9) 0.0073(8) -0.0066(9)
C5 0.0129(9) 0.0133(10) 0.0170(10) -0.0045(8) 0.0041(7) -0.0035(8)
C6 0.0117(9) 0.0150(10) 0.0147(9) -0.0074(8) 0.0047(7) -0.0050(8)
C7 0.0167(10) 0.0122(9) 0.0137(9) -0.0073(8) 0.0035(7) -0.0025(7)
C8 0.0180(10) 0.0201(11) 0.0169(9) -0.0110(9) 0.0023(8) -0.0038(8)
C9 0.0288(12) 0.0202(11) 0.0174(10) -0.0166(10) 0.0057(9) -0.0062(9)
C10 0.0275(12) 0.0133(10) 0.0164(10) -0.0088(9) 0.0025(8) -0.0042(8)
C11 0.0200(11) 0.0194(11) 0.0146(9) -0.0069(9) 0.0004(8) -0.0041(8)
C12 0.0199(10) 0.0163(10) 0.0127(9) -0.0112(9) 0.0023(7) -0.0031(8)

loop_
_atom_type_symbol
_atom_type_description
_atom_type_scat_dispersion_real
_atom_type_scat_dispersion_imag
_atom_type_scat_source
C C 0.0033 0.0016 'International Tables Vol C Tables 4.2.6.8 and 6.1.1.4'
H H 0.0000 0.0000 'International Tables Vol C Tables 4.2.6.8 and 6.1.1.4'
N N 0.0061 0.0033 'International Tables Vol C Tables 4.2.6.8 and 6.1.1.4'
O O 0.0106 0.0060 'International Tables Vol C Tables 4.2.6.8 and 6.1.1.4'
Se Se -0.0929 2.2259 'International Tables Vol C Tables 4.2.6.8 and 6.1.1.4'

loop_
_geom_angle_atom_site_label_1
_geom_angle_atom_site_label_2
_geom_angle_atom_site_label_3
_geom_angle_site_symmetry_1
_geom_angle_site_symmetry_3
_geom_angle
_geom_angle_publ_flag
C6 Se1 C7 . . 97.38(9) y
C6 Se1 O2 . . 72.21(7) y
C7 Se1 O2 . . 167.00(8) y
C6 Se1 O3 . . 130.54(7) y
C7 Se1 O3 . . 68.23(7) y
O2 Se1 O3 . . 124.39(6) y
N1 O2 Se1 . . 103.45(13) ?
N2 O3 Se1 . . 91.39(12) ?
O2 N1 O1 . . 123.8(2) ?
O2 N1 C1 . . 117.76(19) ?
O1 N1 C1 . . 118.5(2) ?
O3 N2 O4 . . 124.1(2) ?
O3 N2 C12 . . 118.21(19) ?
O4 N2 C12 . . 117.69(19) ?
C2 C1 C6 . . 123.04(19) ?
C2 C1 N1 . . 117.0(2) ?
C6 C1 N1 . . 119.98(19) ?
C3 C2 C1 . . 119.0(2) ?
C3 C2 H2 . . 122(2) ?
C1 C2 H2 . . 119(2) ?
C2 C3 C4 . . 119.4(2) ?
C2 C3 H3 . . 118(2) ?
C4 C3 H3 . . 123(2) ?
C5 C4 C3 . . 121.1(2) ?
C5 C4 H4 . . 117(2) ?
C3 C4 H4 . . 122(2) ?
C4 C5 C6 . . 120.8(2) ?
C4 C5 H5 . . 122.3(18) ?
C6 C5 H5 . . 116.9(18) ?
C1 C6 C5 . . 116.68(19) ?
C1 C6 Se1 . . 122.05(15) ?
C5 C6 Se1 . . 121.27(16) ?
C8 C7 C12 . . 116.8(2) ?
C8 C7 Se1 . . 119.70(17) ?
C12 C7 Se1 . . 123.47(16) ?
C9 C8 C7 . . 121.2(2) ?
C9 C8 H8 . . 117.6(17) ?
C7 C8 H8 . . 121.2(17) ?
C8 C9 C10 . . 120.5(2) ?
C8 C9 H9 . . 118(2) ?
C10 C9 H9 . . 122(2) ?
C11 C10 C9 . . 119.7(2) ?
C11 C10 H10 . . 118.7(19) ?
C9 C10 H10 . . 121.6(19) ?
C12 C11 C10 . . 118.7(2) ?
C12 C11 H11 . . 121(2) ?
C10 C11 H11 . . 121(2) ?
C11 C12 C7 . . 123.1(2) ?
C11 C12 N2 . . 116.4(2) ?
C7 C12 N2 . . 120.4(2) ?

loop_
_geom_bond_atom_site_label_1
_geom_bond_atom_site_label_2
_geom_bond_site_symmetry_2
_geom_bond_distance
_geom_bond_publ_flag
Se1 C6 . 1.919(2) y
Se1 C7 . 1.930(2) y
Se1 O2 . 2.6490(19) y
Se1 O3 . 2.9534(18) y
O1 N1 . 1.232(3) ?
O2 N1 . 1.222(3) ?
O3 N2 . 1.227(3) ?
O4 N2 . 1.232(3) ?
N1 C1 . 1.461(3) ?
N2 C12 . 1.466(3) ?
C1 C2 . 1.388(3) ?
C1 C6 . 1.396(3) ?
C2 C3 . 1.383(3) ?
C2 H2 . 0.90(4) ?
C3 C4 . 1.390(3) ?
C3 H3 . 0.86(3) ?
C4 C5 . 1.385(3) ?
C4 H4 . 0.90(3) ?
C5 C6 . 1.402(3) ?
C5 H5 . 0.95(3) ?
C7 C8 . 1.390(3) ?
C7 C12 . 1.399(3) ?
C8 C9 . 1.385(3) ?
C8 H8 . 0.95(3) ?
C9 C10 . 1.395(3) ?
C9 H9 . 0.97(3) ?
C10 C11 . 1.385(3) ?
C10 H10 . 0.92(3) ?
C11 C12 . 1.382(3) ?
C11 H11 . 0.91(3) ?

loop_
_geom_hbond_atom_site_label_D
_geom_hbond_atom_site_label_H
_geom_hbond_atom_site_label_A
_geom_hbond_site_symmetry_A
_geom_hbond_distance_DH
_geom_hbond_distance_HA
_geom_hbond_distance_DA
_geom_hbond_angle_DHA
_geom_hbond_publ_flag
C5 H5 O1 1_465 0.95(3) 2.62(3) 3.243(3) 123(2) yes
C8 H8 O4 1_655 0.95(3) 2.50(3) 3.249(3) 136(2) yes

loop_
_geom_torsion_atom_site_label_1
_geom_torsion_atom_site_label_2
_geom_torsion_atom_site_label_3
_geom_torsion_atom_site_label_4
_geom_torsion_site_symmetry_1
_geom_torsion_site_symmetry_2
_geom_torsion_site_symmetry_3
_geom_torsion_site_symmetry_4
_geom_torsion
_geom_torsion_publ_flag
Se1 O2 N1 O1 . . . . -158.92(19) ?
Se1 O2 N1 C1 . . . . 21.9(2) ?
Se1 O3 N2 O4 . . . . -139.31(19) ?
Se1 O3 N2 C12 . . . . 41.74(18) ?
O2 N1 C1 C2 . . . . 160.4(2) ?
O1 N1 C1 C2 . . . . -18.8(3) ?
O2 N1 C1 C6 . . . . -18.6(3) ?
O1 N1 C1 C6 . . . . 162.2(2) ?
C6 C1 C2 C3 . . . . 0.5(3) ?
N1 C1 C2 C3 . . . . -178.4(2) ?
C1 C2 C3 C4 . . . . 0.4(3) ?
C2 C3 C4 C5 . . . . -0.5(4) ?
C3 C4 C5 C6 . . . . -0.3(4) ?
C2 C1 C6 C5 . . . . -1.3(3) ?
N1 C1 C6 C5 . . . . 177.61(19) ?
C2 C1 C6 Se1 . . . . 179.76(17) ?
N1 C1 C6 Se1 . . . . -1.4(3) ?
C4 C5 C6 C1 . . . . 1.1(3) ?
C4 C5 C6 Se1 . . . . -179.89(17) ?
C12 C7 C8 C9 . . . . 0.6(3) ?
Se1 C7 C8 C9 . . . . -178.33(17) ?
C7 C8 C9 C10 . . . . 0.4(3) ?
C8 C9 C10 C11 . . . . 0.0(3) ?
C9 C10 C11 C12 . . . . -1.4(3) ?
C10 C11 C12 C7 . . . . 2.4(3) ?
C10 C11 C12 N2 . . . . -177.64(19) ?
C8 C7 C12 C11 . . . . -2.0(3) ?
Se1 C7 C12 C11 . . . . 176.85(17) ?
C8 C7 C12 N2 . . . . 178.06(19) ?
Se1 C7 C12 N2 . . . . -3.1(3) ?
O3 N2 C12 C11 . . . . 139.8(2) ?
O4 N2 C12 C11 . . . . -39.2(3) ?
O3 N2 C12 C7 . . . . -40.3(3) ?
O4 N2 C12 C7 . . . . 140.7(2) ?

_cod_database_fobs_code 2022378
